data_2200063
loop_
_publ_author_name
'Deschamps, Jeffrey R.'
'Flippen-Anderson, Judith L.'
'George, Clifford'

_publ_section_title
;2-[<i>N</i>-(<i>tert</i>-Butoxycarbonyl)tyrosyl]-1,2,3,4-tetrahydroisoquinoline-3-carboxylic
 acid nitromethane solvate
;
_journal_issue 1
_journal_name_full 'Acta Crystallographica Section E'
_journal_page_first o87
_journal_page_last o90
_journal_paper_doi 10.1107/S1600536800020109
_journal_volume 57
_journal_year 2001
_chemical_formula_iupac 'C24 H28 N2 O6, 0.825C H3 N O2'
_chemical_formula_moiety 'C24 H28 N2 O6, 0.825(C H3 N O2)'
_chemical_formula_sum 'C24.825 H30.475 N2.825 O7.65'
_chemical_formula_weight 490.85
_chemical_name_common boc-Tyr-Tic
_chemical_name_systematic
;
boc-tyrosyl-tetrahydroisoquinoline-3-carboxylic acid nitromethane solvate
;
_space_group_IT_number 19
_symmetry_cell_setting orthorhombic
_symmetry_space_group_name_Hall 'P 2ac 2ab'
_symmetry_space_group_name_H-M 'P 21 21 21'
_audit_creation_method SHELXL
_cell_angle_alpha 90.00
_cell_angle_beta 90.00
_cell_angle_gamma 90.00
_cell_formula_units_Z 4
_cell_length_a 11.464(3)
_cell_length_b 14.827(2)
_cell_length_c 16.444(2)
_cell_measurement_reflns_used 35
_cell_measurement_temperature 223(2)
_cell_measurement_theta_max 54.965
_cell_measurement_theta_min 7.982
_cell_volume 2795.1(9)
_computing_cell_refinement XSCANS
_computing_data_collection 'XSCANS (Bruker, 1994)'
_computing_data_reduction 'XPREP (Bruker, 1994)'
_computing_molecular_graphics SHELXTL
_computing_publication_material SHELXTL
_computing_structure_refinement 'SHELXTL (Sheldrick, 1997)'
_computing_structure_solution 'SHELXS (Sheldrick, 1990)'
_diffrn_ambient_temperature 223(2)
_diffrn_measurement_device 'Siemens P4'
_diffrn_measurement_method 2\q/\w
_diffrn_radiation_monochromator graphite
_diffrn_radiation_source 'sealed tube'
_diffrn_radiation_type CuK\a
_diffrn_radiation_wavelength 1.54178
_diffrn_reflns_av_R_equivalents .0489
_diffrn_reflns_av_sigmaI/netI .0379
_diffrn_reflns_limit_h_max 12
_diffrn_reflns_limit_h_min 0
_diffrn_reflns_limit_k_max 16
_diffrn_reflns_limit_k_min 0
_diffrn_reflns_limit_l_max 17
_diffrn_reflns_limit_l_min -2
_diffrn_reflns_number 2366
_diffrn_reflns_reduction_process 'XSCANS and XPREP'
_diffrn_reflns_theta_max 56.53
_diffrn_reflns_theta_min 4.01
_diffrn_standards_decay_% 6.75
_diffrn_standards_interval_count 97
_diffrn_standards_number 3
_exptl_absorpt_coefficient_mu .725
_exptl_absorpt_correction_T_max .807
_exptl_absorpt_correction_T_min .723
_exptl_absorpt_correction_type analytical
_exptl_absorpt_process_details '(XPREP; Siemens, 1994)'
_exptl_crystal_colour 'clear colourless'
_exptl_crystal_density_diffrn 1.166
_exptl_crystal_density_meas ?
_exptl_crystal_description prism
_exptl_crystal_F_000 1064
_exptl_crystal_size_max .52
_exptl_crystal_size_mid .50
_exptl_crystal_size_min .46
_refine_diff_density_max .415
_refine_diff_density_min -.359
_refine_ls_extinction_method none
_refine_ls_goodness_of_fit_all 1.082
_refine_ls_goodness_of_fit_ref 1.089
_refine_ls_hydrogen_treatment constr
_refine_ls_matrix_type full
_refine_ls_number_parameters 326
_refine_ls_number_reflns 2249
_refine_ls_number_restraints 12
_refine_ls_restrained_S_all 1.104
_refine_ls_restrained_S_obs 1.114
_refine_ls_R_factor_all .0794
_refine_ls_R_factor_gt .0745
_refine_ls_shift/esd_mean .000
_refine_ls_shift/su_max .002
_refine_ls_structure_factor_coef Fsqd
_refine_ls_weighting_details 'w = 1/[\s^2^(Fo^2^)+(0.1436P)^2^+1.0149P] where P = (Fo^2^+2Fc^2^)/3'
_refine_ls_weighting_scheme calc
_refine_ls_wR_factor_all .2028
_refine_ls_wR_factor_ref .1954
_reflns_number_gt 2080
_reflns_number_total 2249
_reflns_observed_criterion I>2\s(I)
_cod_data_source_file na6023.cif
_cod_data_source_block I
_cod_depositor_comments
;
The following automatic conversions were performed:

'_geom_torsion_publ_flag' value 'Y' changed to 'y' according to
/home/saulius/struct/CIF-dictionaries/cif_core.dic dictionary named
'cif_core.dic' version 2.4.1 from 2010-06-29 (13
times).

'_geom_hbond_publ_flag' value 'Y' changed to 'y' according
to /home/saulius/struct/CIF-dictionaries/cif_core.dic dictionary
named 'cif_core.dic' version 2.4.1 from 2010-06-29 (3 times).

Automatic conversion script
Id: cif_fix_values 1715 2011-07-08 13:25:40Z adriana 

The following automatic conversions were performed:

'_exptl_crystal_density_meas' value 'not measured' was changed to '?'
- the value is perceived as not measured.

Automatic conversion script
Id: cif_fix_values 3008 2015-01-20 13:52:24Z robertas 
;
_cod_database_code 2200063
_cod_database_fobs_code 2200063

loop_
_symmetry_equiv_pos_as_xyz
'x, y, z'
'-x+1/2, -y, z+1/2'
'-x, y+1/2, -z+1/2'
'x+1/2, -y+1/2, -z'

loop_
_atom_site_aniso_label
_atom_site_aniso_U_11
_atom_site_aniso_U_22
_atom_site_aniso_U_33
_atom_site_aniso_U_12
_atom_site_aniso_U_13
_atom_site_aniso_U_23
C1N .032(3) .079(5) .048(4) .013(3) -.010(3) -.004(4)
C2N .050(4) .065(5) .115(7) .016(4) -.003(5) -.007(5)
C3N .032(3) .099(6) .072(5) .005(4) -.005(4) -.013(5)
C4N .073(5) .133(8) .045(4) .024(5) -.019(4) .016(5)
O2N .030(2) .061(3) .034(2) .0068(19) -.0036(18) .003(2)
C5N .032(3) .058(4) .019(3) .009(3) -.003(3) -.003(3)
O1N .054(3) .065(3) .047(2) .005(2) .000(2) .027(2)
N1 .033(3) .047(3) .019(2) .002(2) .002(2) .004(2)
C1A .032(3) .041(3) .019(3) .003(2) .000(2) -.002(2)
C1' .037(3) .048(3) .021(3) .000(3) .001(3) -.005(3)
O1 .043(2) .062(3) .027(2) -.015(2) .0058(19) -.013(2)
C1B .032(3) .060(4) .024(3) .009(3) -.003(2) .001(3)
C1G .035(3) .056(3) .024(3) .005(3) -.004(3) -.003(3)
C1D1 .041(3) .052(3) .032(3) -.005(3) -.001(3) .004(3)
C1E1 .051(4) .036(3) .031(3) -.006(3) -.006(3) -.006(3)
C1Z .050(3) .041(3) .022(3) .009(3) -.004(3) -.001(3)
O1Z .063(3) .053(2) .022(2) .001(2) -.002(2) -.0066(18)
C1E2 .049(4) .050(3) .028(3) -.002(3) -.003(3) .008(3)
C1D2 .056(4) .049(3) .029(3) -.008(3) -.009(3) -.003(3)
N2 .025(2) .047(3) .021(2) -.001(2) .0007(19) -.008(2)
C2A .028(3) .053(3) .019(3) .000(3) .002(2) -.010(2)
C2' .041(3) .046(3) .027(3) .004(3) .005(3) -.003(3)
O2' .040(2) .065(3) .031(2) .017(2) -.0001(19) -.004(2)
O2 .064(3) .060(3) .043(3) .019(2) .024(3) .008(2)
C2B .037(3) .055(3) .021(3) .005(3) .000(2) .001(3)
C2G .028(3) .054(3) .026(3) .008(3) -.003(2) .003(3)
C2D .032(3) .045(3) .027(3) .005(3) -.002(2) -.001(3)
C2E .037(3) .043(3) .024(3) -.002(3) -.004(3) -.004(2)
C2G1 .051(4) .062(4) .028(3) .006(3) .003(3) .009(3)
C2G2 .067(5) .063(4) .048(4) -.013(4) .012(4) .009(4)
C2G3 .055(4) .059(4) .063(4) -.014(4) .003(4) -.004(4)
C2G4 .044(3) .053(3) .035(3) -.005(3) -.001(3) -.002(3)
N1S .118(9) .099(7) .075(7) .002(6) -.052(6) -.005(6)
C1S .056(5) .065(5) .089(8) -.011(4) .001(5) .001(5)
O1S .225(11) .073(5) .079(6) .013(7) -.044(7) -.006(4)
O2S .274(16) .230(14) .245(16) .019(12) -.105(14) -.121(12)

loop_
_atom_site_label
_atom_site_fract_x
_atom_site_fract_y
_atom_site_fract_z
_atom_site_U_iso_or_equiv
_atom_site_thermal_displace_type
_atom_site_calc_flag
_atom_site_refinement_flags
_atom_site_occupancy
_atom_site_disorder_group
_atom_site_type_symbol
C1N .8397(5) .9496(5) .0963(4) .0529(18) Uani d . 1 . C
C2N .8443(7) 1.0444(5) .1288(6) .077(2) Uani d . 1 . C
H1NA .8516 1.0428 .1869 .115 Uiso calc R 1 . H
H1NB .7740 1.0757 .1142 .115 Uiso calc R 1 . H
H1NC .9103 1.0752 .1059 .115 Uiso calc R 1 . H
C3N .7467(6) .8936(6) .1373(5) .068(2) Uani d . 1 . C
H1ND .7550 .8983 .1952 .101 Uiso calc R 1 . H
H1NE .7549 .8317 .1211 .101 Uiso calc R 1 . H
H1NF .6711 .9153 .1215 .101 Uiso calc R 1 . H
C4N .8264(8) .9435(7) .0035(4) .084(3) Uani d . 1 . C
H1NG .7572 .9751 -.0129 .125 Uiso calc R 1 . H
H1NH .8204 .8813 -.0123 .125 Uiso calc R 1 . H
H1NI .8932 .9702 -.0222 .125 Uiso calc R 1 . H
O2N .9474(3) .8996(3) .1202(2) .0415(10) Uani d . 1 . O
C5N 1.0536(5) .9298(4) .1003(3) .0362(14) Uani d . 1 . C
O1N 1.0733(4) .9969(3) .0596(3) .0554(12) Uani d . 1 . O
N1 1.1361(4) .8777(3) .1333(3) .0334(11) Uani d . 1 . N
H1N 1.1169 .8355 .1666 .040 Uiso calc R 1 . H
C1A 1.2567(5) .8916(4) .1134(3) .0306(12) Uani d . 1 . C
H1A 1.2794 .9541 .1249 .037 Uiso calc R 1 . H
C1' 1.2778(5) .8692(4) .0227(3) .0351(13) Uani d . 1 . C
O1 1.2209(4) .8082(3) -.0098(2) .0440(11) Uani d . 1 . O
C1B 1.3340(5) .8252(4) .1628(3) .0386(14) Uani d . 1 . C
H1B1 1.3117 .7638 .1499 .046 Uiso calc R 1 . H
H1B2 1.4149 .8332 .1471 .046 Uiso calc R 1 . H
C1G 1.3226(5) .8399(4) .2540(3) .0380(14) Uani d . 1 . C
C1D1 1.3792(5) .9110(4) .2922(4) .0415(14) Uani d . 1 . C
H1D1 1.4263 .9495 .2619 .050 Uiso calc R 1 . H
C1E1 1.3660(5) .9253(4) .3761(3) .0394(14) Uani d . 1 . C
H1E1 1.4040 .9732 .4013 .047 Uiso calc R 1 . H
C1Z 1.2959(5) .8676(4) .4210(3) .0373(14) Uani d . 1 . C
O1Z 1.2772(4) .8792(3) .5026(2) .0461(11) Uani d . 1 . O
H1Z 1.3263 .9138 .5211 .069 Uiso calc R 1 . H
C1E2 1.2407(6) .7965(4) .3838(4) .0423(15) Uani d . 1 . C
H1E2 1.1947 .7574 .4142 .051 Uiso calc R 1 . H
C1D2 1.2537(6) .7830(4) .3006(4) .0445(15) Uani d . 1 . C
H1D2 1.2155 .7350 .2757 .053 Uiso calc R 1 . H
N2 1.3648(4) .9107(3) -.0169(3) .0308(10) Uani d . 1 . N
C2A 1.4002(5) .8771(4) -.0972(3) .0332(13) Uani d . 1 . C
H2A 1.3391 .8361 -.1166 .040 Uiso calc R 1 . H
C2' 1.5136(5) .8236(4) -.0916(3) .0381(14) Uani d . 1 . C
O2' 1.5346(4) .7912(3) -.0187(2) .0456(11) Uani d . 1 . O
H2' 1.5954 .7621 -.0195 .068 Uiso calc R 1 . H
O2 1.5738(4) .8109(3) -.1510(3) .0557(13) Uani d . 1 . O
C2B 1.4091(5) .9544(4) -.1572(3) .0375(13) Uani d . 1 . C
H2B1 1.4455 .9329 -.2068 .045 Uiso calc R 1 . H
H2B2 1.3313 .9752 -.1708 .045 Uiso calc R 1 . H
C2G 1.4789(5) 1.0327(4) -.1243(3) .0360(13) Uani d . 1 . C
C2D 1.4925(5) 1.0430(4) -.0410(3) .0343(13) Uani d . 1 . C
C2E 1.4412(5) .9787(4) .0208(3) .0346(13) Uani d . 1 . C
H2E1 1.5041 .9484 .0493 .042 Uiso calc R 1 . H
H2E2 1.3968 1.0129 .0604 .042 Uiso calc R 1 . H
C2G1 1.5256(6) 1.0966(5) -.1759(4) .0472(16) Uani d . 1 . C
H2G1 1.5165 1.0895 -.2317 .057 Uiso calc R 1 . H
C2G2 1.5852(7) 1.1704(5) -.1471(4) .0594(19) Uani d . 1 . C
H2G2 1.6152 1.2131 -.1830 .071 Uiso calc R 1 . H
C2G3 1.6002(6) 1.1804(5) -.0633(5) .0589(18) Uani d . 1 . C
H2G3 1.6400 1.2299 -.0425 .071 Uiso calc R 1 . H
C2G4 1.5557(5) 1.1162(4) -.0121(4) .0442(15) Uani d . 1 . C
H2G4 1.5681 1.1219 .0435 .053 Uiso calc R 1 . H
N1S 1.1140(10) .8247(8) .6963(6) .097(4) Uani d P .825(14) . N
C1S 1.1003(8) .7499(6) .6474(7) .070(3) Uani d P .825(14) . C
H1S 1.1583 .7057 .6610 .105 Uiso calc PR .825(14) . H
H2S 1.1091 .7671 .5914 .105 Uiso calc PR .825(14) . H
H3S 1.0240 .7247 .6556 .105 Uiso calc PR .825(14) . H
O1S 1.0480(12) .8892(6) .6892(5) .126(4) Uani d PU .825(14) . O
O2S 1.1947(19) .8304(12) .7369(13) .250(9) Uani d PU .825(14) . O

loop_
_atom_type_symbol
_atom_type_description
_atom_type_scat_dispersion_real
_atom_type_scat_dispersion_imag
_atom_type_scat_source
C C .0181 .0091 'International Tables Vol C Tables 4.2.6.8 and 6.1.1.4'
H H .0000 .0000 'International Tables Vol C Tables 4.2.6.8 and 6.1.1.4'
N N .0311 .0180 'International Tables Vol C Tables 4.2.6.8 and 6.1.1.4'
O O .0492 .0322 'International Tables Vol C Tables 4.2.6.8 and 6.1.1.4'

loop_
_geom_angle_atom_site_label_1
_geom_angle_atom_site_label_2
_geom_angle_atom_site_label_3
_geom_angle
O2N C1N C2N 109.9(5)
O2N C1N C3N 101.1(5)
C2N C1N C3N 112.3(6)
O2N C1N C4N 108.4(6)
C2N C1N C4N 114.3(8)
C3N C1N C4N 109.9(7)
C5N O2N C1N 121.5(5)
O1N C5N O2N 125.2(5)
O1N C5N N1 124.2(5)
O2N C5N N1 110.6(5)
C5N N1 C1A 120.4(5)
N1 C1A C1' 109.8(4)
N1 C1A C1B 109.8(4)
C1' C1A C1B 106.3(4)
O1 C1' N2 121.2(5)
O1 C1' C1A 119.4(5)
N2 C1' C1A 119.1(5)
C1G C1B C1A 112.1(5)
C1D2 C1G C1D1 118.6(5)
C1D2 C1G C1B 120.4(5)
C1D1 C1G C1B 121.0(5)
C1G C1D1 C1E1 120.6(6)
C1Z C1E1 C1D1 119.5(5)
O1Z C1Z C1E2 117.5(6)
O1Z C1Z C1E1 122.3(5)
C1E2 C1Z C1E1 120.2(5)
C1Z C1E2 C1D2 120.0(6)
C1G C1D2 C1E2 121.1(6)
C1' N2 C2A 119.1(5)
C1' N2 C2E 123.6(4)
C2A N2 C2E 116.5(4)
N2 C2A C2B 110.3(5)
N2 C2A C2' 110.9(5)
C2B C2A C2' 112.0(5)
O2 C2' O2' 125.1(5)
O2 C2' C2A 121.1(5)
O2' C2' C2A 113.7(5)
C2G C2B C2A 112.6(4)
C2G1 C2G C2D 119.1(6)
C2G1 C2G C2B 120.9(5)
C2D C2G C2B 119.9(5)
C2G C2D C2G4 118.9(5)
C2G C2D C2E 123.4(5)
C2G4 C2D C2E 117.8(5)
N2 C2E C2D 112.4(4)
C2G2 C2G1 C2G 121.9(6)
C2G1 C2G2 C2G3 119.0(6)
C2G4 C2G3 C2G2 119.2(7)
C2G3 C2G4 C2D 121.8(6)
O2S N1S O1S 119.8(14)
O2S N1S C1S 119.5(14)
O1S N1S C1S 120.2(9)

loop_
_geom_bond_atom_site_label_1
_geom_bond_atom_site_label_2
_geom_bond_site_symmetry_2
_geom_bond_distance
_geom_bond_publ_flag
C1N O2N . 1.493(7) ?
C1N C2N . 1.505(11) ?
C1N C3N . 1.510(11) ?
C1N C4N . 1.535(10) ?
O2N C5N . 1.337(7) ?
C5N O1N . 1.221(7) ?
C5N N1 . 1.336(7) ?
N1 C1A . 1.436(7) ?
C1A C1' . 1.547(7) ?
C1A C1B . 1.554(8) ?
C1' O1 . 1.237(7) ?
C1' N2 . 1.340(7) ?
C1B C1G . 1.520(8) ?
C1G C1D2 . 1.386(9) ?
C1G C1D1 . 1.387(8) ?
C1D1 C1E1 . 1.404(8) ?
C1E1 C1Z . 1.388(8) ?
C1Z O1Z . 1.370(7) ?
C1Z C1E2 . 1.373(9) ?
C1E2 C1D2 . 1.391(9) ?
N2 C2A . 1.469(7) ?
N2 C2E . 1.473(7) ?
C2A C2B . 1.517(8) ?
C2A C2' . 1.526(8) ?
C2' O2 . 1.212(7) ?
C2' O2' . 1.312(7) ?
C2B C2G . 1.509(8) ?
C2G C2G1 . 1.380(9) ?
C2G C2D . 1.388(8) ?
C2D C2G4 . 1.389(8) ?
C2D C2E . 1.511(8) ?
C2G1 C2G2 . 1.374(10) ?
C2G2 C2G3 . 1.397(11) ?
C2G3 C2G4 . 1.369(9) ?
N1S O2S . 1.145(18) ?
N1S O1S . 1.225(13) ?
N1S C1S . 1.380(14) ?

loop_
_geom_hbond_atom_site_label_D
_geom_hbond_atom_site_label_H
_geom_hbond_atom_site_label_A
_geom_hbond_site_symmetry_A
_geom_hbond_distance_DH
_geom_hbond_distance_HA
_geom_hbond_distance_DA
_geom_hbond_angle_DHA
_geom_hbond_publ_flag
O1Z H1Z O1N 2_775 .82 1.865 2.682(6) 173.4 y
O2' H2' O1 4_565 .82 1.841 2.637(6) 163.3 y
N1 H1N O2 4_465 .86 2.241 2.901(6) 133.4 y

loop_
_geom_torsion_atom_site_label_1
_geom_torsion_atom_site_label_2
_geom_torsion_atom_site_label_3
_geom_torsion_atom_site_label_4
_geom_torsion
_geom_torsion_publ_flag
N1 C1A C1' N2 152.4(5) y
C1' N2 C2A C2' -103.6(6) y
N1 C1A C1B C1G -61.6(6) y
C1A C1' N2 C2A 168.1(4) y
C1A C1B C1G C1D1 -77.6(7) y
C1A C1B C1G C1D2 101.5(6) y
N2 C2A C2B C2G 48.8(6) y
C2A C2B C2G C2G1 160.8(5) y
C2A C2B C2G C2D -21.9(7) y
C2B C2G C2D C2E .4(8) y
C2G C2D C2E N2 -6.5(8) y
C2D C2E N2 C2A 36.2(6) y
C2E N2 C2A C2B -58.4(6) y
